data_7050452
loop_
_publ_author_name
'Shan, Ning'
'Bond, Andrew D.'
'Jones, William'

_publ_section_title
;
 Supramolecular architectures of cyclohexane-1, 3cis,
 5cis-tricarboxylic acid in acid&#x2236;base complexes
;
_journal_issue 2
_journal_name_full 'New Journal of Chemistry'
_journal_page_first 365
_journal_paper_doi 10.1039/b208686g
_journal_volume 27
_journal_year 2003
_chemical_formula_moiety 'C4 H5 N3, C9 H12 O6'
_chemical_formula_sum 'C13 H17 N3 O6'
_chemical_formula_weight 311.30
_chemical_name_common CTA/APY
_chemical_name_systematic
;    
cyclohexane-1,3cis,5cis-tricaboxylic acid--
2-aminopyrimidine (1/1)
;
_space_group_IT_number 14
_symmetry_cell_setting monoclinic
_symmetry_space_group_name_Hall '-P 2ybc'
_symmetry_space_group_name_H-M 'P 1 21/c 1'
_atom_sites_solution_hydrogens geom
_atom_sites_solution_primary direct
_atom_sites_solution_secondary difmap
_cell_angle_alpha 90.00
_cell_angle_beta 100.109(5)
_cell_angle_gamma 90.00
_cell_formula_units_Z 4
_cell_length_a 5.6250(2)
_cell_length_b 23.8851(18)
_cell_length_c 11.2217(9)
_cell_measurement_reflns_used 5738
_cell_measurement_temperature 180(2)
_cell_measurement_theta_max 20.82
_cell_measurement_theta_min 1.02
_cell_volume 1484.27(17)
_computing_cell_refinement
;
HKL Scalepack (Otwinowski & Minor 1997)
;
_computing_data_collection 'Collect (Nonius B.V. 1998)'
_computing_data_reduction
;
HKL Denzo and Scalepack (Otwinowski & Minor 1997)
;
_computing_publication_material 'SHELXL-97 (Sheldrick, 1997)'
_computing_structure_refinement 'SHELXL-97 (Sheldrick, 1997)'
_computing_structure_solution 'SHELXS-97 (Sheldrick, 1990)'
_diffrn_ambient_temperature 180(2)
_diffrn_measurement_device_type 'Nonius Kappa CCD'
_diffrn_measurement_method 'Thin slice \w and \f scans'
_diffrn_radiation_monochromator graphite
_diffrn_radiation_source 'fine-focus sealed tube'
_diffrn_radiation_type MoK\a
_diffrn_radiation_wavelength 0.71073
_diffrn_reflns_av_R_equivalents 0.1362
_diffrn_reflns_av_sigmaI/netI 0.0859
_diffrn_reflns_limit_h_max 5
_diffrn_reflns_limit_h_min 0
_diffrn_reflns_limit_k_max 23
_diffrn_reflns_limit_k_min -23
_diffrn_reflns_limit_l_max 11
_diffrn_reflns_limit_l_min -11
_diffrn_reflns_number 7803
_diffrn_reflns_theta_max 20.77
_diffrn_reflns_theta_min 3.68
_diffrn_standards_number 0
_exptl_absorpt_coefficient_mu 0.112
_exptl_absorpt_correction_T_max 0.9922
_exptl_absorpt_correction_T_min 0.9856
_exptl_absorpt_correction_type multi-scan
_exptl_crystal_colour colourless
_exptl_crystal_density_diffrn 1.393
_exptl_crystal_density_method 'not measured'
_exptl_crystal_description block
_exptl_crystal_F_000 656
_exptl_crystal_size_max 0.13
_exptl_crystal_size_mid 0.07
_exptl_crystal_size_min 0.07
_refine_ls_extinction_coef 0.014(2)
_refine_ls_extinction_expression Fc^*^=kFc[1+0.001xFc^2^\l^3^/sin(2\q)]^-1/4^
_refine_ls_extinction_method SHELXL
_refine_ls_goodness_of_fit_ref 1.025
_refine_ls_hydrogen_treatment mixed
_refine_ls_matrix_type full
_refine_ls_number_parameters 216
_refine_ls_number_reflns 1447
_refine_ls_number_restraints 0
_refine_ls_restrained_S_all 1.025
_refine_ls_R_factor_all 0.0697
_refine_ls_R_factor_gt 0.0445
_refine_ls_shift/su_max 0.003
_refine_ls_shift/su_mean 0.001
_refine_ls_structure_factor_coef Fsqd
_refine_ls_weighting_details 'w=1/[\s^2^(Fo^2^)+(0.0574P)^2^+0.2886P] where P=(Fo^2^+2Fc^2^)/3'
_refine_ls_weighting_scheme calc
_refine_ls_wR_factor_gt 0.1021
_refine_ls_wR_factor_ref 0.1116
_reflns_number_gt 1081
_reflns_number_total 1447
_reflns_threshold_expression >2sigma(I)
_cod_data_source_file b208686g.txt
_cod_data_source_block CTAAPY
_cod_depositor_comments
;
The following automatic conversions were performed:
'_symmetry_cell_setting' value 'Monoclinic' changed to 'monoclinic'
according to '/home/adriana/struct/CIF-dictionaries/cif_core.dic'
dictionary named 'cif_core.dic' version 2.4.1 from 2010-06-29.

Automatic conversion script
Id: cif_fix_enum 1555 2011-01-17 13:19:09Z saulius 

The following automatic conversions were performed:

'_refine_ls_weighting_scheme' value 'calc
w=1/[\s^2^(Fo^2^)+(0.0574P)^2^+0.2886P] where P=(Fo^2^+2Fc^2^)/3' was
changed to 'calc'. New tag '_refine_ls_weighting_details' was
created. The value of the new tag was set to
'w=1/[\s^2^(Fo^2^)+(0.0574P)^2^+0.2886P] where P=(Fo^2^+2Fc^2^)/3'.

Automatic conversion script
Id: cif_fix_values 3143 2015-03-26 13:38:13Z robertas 
;
_cod_original_sg_symbol_H-M 'P 21/c'
_cod_database_code 7050452

loop_
_symmetry_equiv_pos_as_xyz
'x, y, z'
'-x, y+1/2, -z+1/2'
'-x, -y, -z'
'x, -y-1/2, z-1/2'

loop_
_atom_site_label
_atom_site_type_symbol
_atom_site_fract_x
_atom_site_fract_y
_atom_site_fract_z
_atom_site_U_iso_or_equiv
_atom_site_adp_type
_atom_site_occupancy
_atom_site_calc_flag
_atom_site_refinement_flags
_atom_site_disorder_assembly
_atom_site_disorder_group
O1 O 0.6926(4) 0.64205(9) 0.2251(2) 0.0298(7) Uani 1 d . . .
O2 O 0.3160(4) 0.64581(9) 0.1035(2) 0.0282(7) Uani 1 d . . .
O3 O 0.7074(5) 0.88883(11) 0.3906(2) 0.0477(8) Uani 1 d . . .
O4 O 1.0555(5) 0.83685(10) 0.3825(3) 0.0487(9) Uani 1 d . . .
O5 O 0.0098(4) 0.87644(10) -0.0133(2) 0.0341(7) Uani 1 d . . .
O6 O 0.1408(4) 0.82814(9) -0.1615(2) 0.0279(7) Uani 1 d . . .
C1 C 0.5732(5) 0.73023(12) 0.1310(3) 0.0223(9) Uani 1 d . . .
H1 H 0.7076 0.7318 0.0834 0.027 Uiso 1 calc R . .
C2 C 0.6541(6) 0.76275(12) 0.2493(3) 0.0269(9) Uani 1 d . . .
H2A H 0.8002 0.7449 0.2959 0.032 Uiso 1 calc R . .
H2B H 0.5251 0.7611 0.2990 0.032 Uiso 1 calc R . .
C3 C 0.7099(6) 0.82468(13) 0.2249(3) 0.0245(9) Uani 1 d . . .
H3 H 0.8355 0.8250 0.1719 0.029 Uiso 1 calc R . .
C4 C 0.4755(5) 0.85232(13) 0.1512(3) 0.0228(9) Uani 1 d . . .
H4A H 0.3443 0.8510 0.1995 0.027 Uiso 1 calc R . .
H4B H 0.5078 0.8921 0.1348 0.027 Uiso 1 calc R . .
C5 C 0.3965(6) 0.82134(12) 0.0318(3) 0.0216(9) Uani 1 d . . .
H5 H 0.5312 0.8234 -0.0156 0.026 Uiso 1 calc R . .
C6 C 0.3441(6) 0.75919(13) 0.0529(3) 0.0250(9) Uani 1 d . . .
H6A H 0.3018 0.7398 -0.0260 0.030 Uiso 1 calc R . .
H6B H 0.2049 0.7561 0.0956 0.030 Uiso 1 calc R . .
C7 C 0.5238(6) 0.66867(13) 0.1548(3) 0.0219(9) Uani 1 d . . .
C8 C 0.8158(6) 0.85390(15) 0.3414(3) 0.0282(9) Uani 1 d . . .
C9 C 0.1654(6) 0.84554(14) -0.0479(3) 0.0227(9) Uani 1 d . . .
N1 N 0.2098(5) 0.49044(11) 0.3731(3) 0.0294(8) Uani 1 d . . .
H3A H 0.601(7) 0.5873(17) 0.337(4) 0.062(6) Uiso 1 d . . .
H3B H 0.613(7) 0.5410(17) 0.445(4) 0.062(6) Uiso 1 d . . .
N2 N 0.1884(5) 0.55525(12) 0.2128(3) 0.0267(8) Uani 1 d . . .
N3 N 0.5213(5) 0.55873(13) 0.3773(3) 0.0313(9) Uani 1 d . . .
C10 C 0.3064(6) 0.53473(14) 0.3213(3) 0.0251(9) Uani 1 d . . .
C11 C -0.0305(6) 0.53193(14) 0.1532(3) 0.0315(10) Uani 1 d . . .
H11 H -0.1092 0.5477 0.0790 0.038 Uiso 1 calc R . .
C12 C -0.1320(6) 0.48659(14) 0.2009(3) 0.0350(11) Uani 1 d . . .
H12 H -0.2769 0.4693 0.1617 0.042 Uiso 1 calc R . .
C13 C -0.0027(6) 0.46791(14) 0.3132(4) 0.0337(10) Uani 1 d . . .
H13 H -0.0681 0.4372 0.3504 0.040 Uiso 1 calc R . .
H100 H 0.269(7) 0.5882(17) 0.173(4) 0.062(6) Uiso 1 d . . .
H101 H 1.137(7) 0.8497(16) 0.460(4) 0.062(6) Uiso 1 d . . .
H102 H -0.029(7) 0.8396(15) -0.202(4) 0.062(6) Uiso 1 d . . .

loop_
_atom_site_aniso_label
_atom_site_aniso_U_11
_atom_site_aniso_U_22
_atom_site_aniso_U_33
_atom_site_aniso_U_23
_atom_site_aniso_U_13
_atom_site_aniso_U_12
O1 0.0315(15) 0.0258(14) 0.0268(15) 0.0048(12) -0.0098(12) 0.0014(11)
O2 0.0330(15) 0.0275(14) 0.0202(15) 0.0038(11) -0.0062(12) -0.0055(11)
O3 0.0451(18) 0.0577(19) 0.0370(19) -0.0206(15) -0.0024(14) 0.0080(14)
O4 0.055(2) 0.0462(17) 0.0337(19) -0.0134(14) -0.0230(15) 0.0136(13)
O5 0.0344(16) 0.0381(15) 0.0267(17) -0.0056(12) -0.0029(13) 0.0100(12)
O6 0.0322(15) 0.0322(14) 0.0152(16) 0.0000(12) -0.0067(12) 0.0019(11)
C1 0.025(2) 0.023(2) 0.016(2) -0.0001(16) -0.0028(17) -0.0019(14)
C2 0.038(2) 0.022(2) 0.019(2) 0.0016(17) -0.0014(18) 0.0001(15)
C3 0.031(2) 0.026(2) 0.015(2) -0.0019(17) 0.0005(17) 0.0004(15)
C4 0.025(2) 0.0195(19) 0.023(2) 0.0035(17) 0.0005(16) -0.0014(14)
C5 0.028(2) 0.021(2) 0.014(2) 0.0001(16) -0.0014(17) -0.0019(14)
C6 0.027(2) 0.028(2) 0.019(2) -0.0008(16) -0.0005(17) -0.0013(15)
C7 0.028(2) 0.027(2) 0.010(2) -0.0025(17) 0.0024(18) -0.0009(18)
C8 0.030(2) 0.029(2) 0.022(2) 0.003(2) -0.0056(19) -0.0008(18)
C9 0.025(2) 0.022(2) 0.019(3) 0.0019(18) -0.0033(18) -0.0056(17)
N1 0.035(2) 0.0273(18) 0.024(2) 0.0043(15) 0.0021(16) -0.0041(14)
N2 0.035(2) 0.0234(17) 0.0184(19) 0.0012(15) -0.0044(15) -0.0003(14)
N3 0.040(2) 0.0245(18) 0.028(2) 0.0041(16) 0.0009(17) -0.0013(15)
C10 0.029(2) 0.023(2) 0.023(3) -0.0033(18) 0.004(2) 0.0018(18)
C11 0.038(2) 0.028(2) 0.028(2) -0.0012(19) 0.002(2) 0.0058(18)
C12 0.035(2) 0.028(2) 0.036(3) -0.0022(19) -0.006(2) -0.0050(17)
C13 0.040(2) 0.026(2) 0.034(3) 0.0048(19) 0.003(2) -0.0006(18)

loop_
_atom_type_symbol
_atom_type_description
_atom_type_scat_dispersion_real
_atom_type_scat_dispersion_imag
_atom_type_scat_source
C C 0.0033 0.0016 'International Tables Vol C Tables 4.2.6.8 and 6.1.1.4'
H H 0.0000 0.0000 'International Tables Vol C Tables 4.2.6.8 and 6.1.1.4'
N N 0.0061 0.0033 'International Tables Vol C Tables 4.2.6.8 and 6.1.1.4'
O O 0.0106 0.0060 'International Tables Vol C Tables 4.2.6.8 and 6.1.1.4'

loop_
_geom_angle_atom_site_label_1
_geom_angle_atom_site_label_2
_geom_angle_atom_site_label_3
_geom_angle
_geom_angle_site_symmetry_1
_geom_angle_site_symmetry_3
_geom_angle_publ_flag
C8 O4 H101 119(2) . . ?
C9 O6 H102 106(2) . . ?
C7 C1 C2 111.8(3) . . ?
C7 C1 C6 111.2(3) . . ?
C2 C1 C6 110.3(3) . . ?
C7 C1 H1 107.8 . . ?
C2 C1 H1 107.8 . . ?
C6 C1 H1 107.8 . . ?
C1 C2 C3 111.6(3) . . ?
C1 C2 H2A 109.3 . . ?
C3 C2 H2A 109.3 . . ?
C1 C2 H2B 109.3 . . ?
C3 C2 H2B 109.3 . . ?
H2A C2 H2B 108.0 . . ?
C8 C3 C2 110.5(3) . . ?
C8 C3 C4 115.3(3) . . ?
C2 C3 C4 108.5(3) . . ?
C8 C3 H3 107.4 . . ?
C2 C3 H3 107.4 . . ?
C4 C3 H3 107.4 . . ?
C5 C4 C3 110.2(3) . . ?
C5 C4 H4A 109.6 . . ?
C3 C4 H4A 109.6 . . ?
C5 C4 H4B 109.6 . . ?
C3 C4 H4B 109.6 . . ?
H4A C4 H4B 108.1 . . ?
C4 C5 C6 111.5(3) . . ?
C4 C5 C9 114.2(3) . . ?
C6 C5 C9 106.5(2) . . ?
C4 C5 H5 108.2 . . ?
C6 C5 H5 108.2 . . ?
C9 C5 H5 108.2 . . ?
C5 C6 C1 110.3(2) . . ?
C5 C6 H6A 109.6 . . ?
C1 C6 H6A 109.6 . . ?
C5 C6 H6B 109.6 . . ?
C1 C6 H6B 109.6 . . ?
H6A C6 H6B 108.1 . . ?
O1 C7 O2 124.1(3) . . ?
O1 C7 C1 116.4(3) . . ?
O2 C7 C1 119.6(3) . . ?
O3 C8 O4 125.2(3) . . ?
O3 C8 C3 123.7(3) . . ?
O4 C8 C3 111.1(3) . . ?
O5 C9 O6 121.4(3) . . ?
O5 C9 C5 126.7(3) . . ?
O6 C9 C5 111.8(3) . . ?
C10 N1 C13 118.2(3) . . ?
C10 N2 C11 121.8(3) . . ?
C10 N2 H100 118(2) . . ?
C11 N2 H100 120(2) . . ?
C10 N3 H3A 121(2) . . ?
C10 N3 H3B 120(2) . . ?
H3A N3 H3B 117(3) . . ?
N1 C10 N2 119.2(3) . . ?
N1 C10 N3 120.6(3) . . ?
N2 C10 N3 120.2(3) . . ?
C12 C11 N2 121.0(3) . . ?
C12 C11 H11 119.5 . . ?
N2 C11 H11 119.5 . . ?
C11 C12 C13 114.3(3) . . ?
C11 C12 H12 122.8 . . ?
C13 C12 H12 122.8 . . ?
N1 C13 C12 125.5(3) . . ?
N1 C13 H13 117.2 . . ?
C12 C13 H13 117.2 . . ?

loop_
_geom_bond_atom_site_label_1
_geom_bond_atom_site_label_2
_geom_bond_distance
_geom_bond_site_symmetry_2
_geom_bond_publ_flag
O1 C7 1.290(4) . ?
O2 C7 1.327(4) . ?
O3 C8 1.221(4) . ?
O4 C8 1.407(4) . ?
O4 H101 0.96(4) . ?
O5 C9 1.257(4) . ?
O6 C9 1.325(4) . ?
O6 H102 1.02(4) . ?
C1 C7 1.529(4) . ?
C1 C2 1.536(4) . ?
C1 C6 1.585(4) . ?
C1 H1 1.0000 . ?
C2 C3 1.547(4) . ?
C2 H2A 0.9900 . ?
C2 H2B 0.9900 . ?
C3 C8 1.510(5) . ?
C3 C4 1.574(4) . ?
C3 H3 1.0000 . ?
C4 C5 1.527(4) . ?
C4 H4A 0.9900 . ?
C4 H4B 0.9900 . ?
C5 C6 1.540(4) . ?
C5 C9 1.554(4) . ?
C5 H5 1.0000 . ?
C6 H6A 0.9900 . ?
C6 H6B 0.9900 . ?
N1 C10 1.365(4) . ?
N1 C13 1.374(4) . ?
N2 C10 1.371(4) . ?
N2 C11 1.409(4) . ?
N2 H100 1.05(4) . ?
N3 C10 1.385(4) . ?
N3 H3A 0.97(4) . ?
N3 H3B 0.94(4) . ?
C11 C12 1.376(5) . ?
C11 H11 0.9500 . ?
C12 C13 1.412(5) . ?
C12 H12 0.9500 . ?
C13 H13 0.9500 . ?

loop_
_geom_hbond_atom_site_label_D
_geom_hbond_atom_site_label_H
_geom_hbond_atom_site_label_A
_geom_hbond_distance_DH
_geom_hbond_distance_HA
_geom_hbond_distance_DA
_geom_hbond_angle_DHA
_geom_hbond_site_symmetry_A
N3 H3A O1 1.01 1.91 2.895(4) 165.7 .
N3 H3B N1 1.01 2.17 3.166(4) 168.4 3_666
N2 H100 O2 1.01 1.66 2.647(4) 164.1 .
O4 H101 O2 1.02 1.69 2.682(3) 163.6 4_676
O6 H102 O1 1.02 1.69 2.712(3) 177.6 4_475

loop_
_geom_torsion_atom_site_label_1
_geom_torsion_atom_site_label_2
_geom_torsion_atom_site_label_3
_geom_torsion_atom_site_label_4
_geom_torsion
_geom_torsion_site_symmetry_1
_geom_torsion_site_symmetry_2
_geom_torsion_site_symmetry_3
_geom_torsion_site_symmetry_4
_geom_torsion_publ_flag
C7 C1 C2 C3 178.6(3) . . . . ?
C6 C1 C2 C3 -57.2(4) . . . . ?
C1 C2 C3 C8 -173.5(3) . . . . ?
C1 C2 C3 C4 59.1(4) . . . . ?
C8 C3 C4 C5 176.2(3) . . . . ?
C2 C3 C4 C5 -59.3(3) . . . . ?
C3 C4 C5 C6 59.2(3) . . . . ?
C3 C4 C5 C9 180.0(3) . . . . ?
C4 C5 C6 C1 -56.3(4) . . . . ?
C9 C5 C6 C1 178.6(3) . . . . ?
C7 C1 C6 C5 179.1(3) . . . . ?
C2 C1 C6 C5 54.6(4) . . . . ?
C2 C1 C7 O1 -51.5(4) . . . . ?
C6 C1 C7 O1 -175.2(3) . . . . ?
C2 C1 C7 O2 128.7(3) . . . . ?
C6 C1 C7 O2 5.0(4) . . . . ?
C2 C3 C8 O3 -108.4(4) . . . . ?
C4 C3 C8 O3 15.0(5) . . . . ?
C2 C3 C8 O4 73.5(4) . . . . ?
C4 C3 C8 O4 -163.0(3) . . . . ?
C4 C5 C9 O5 -19.4(5) . . . . ?
C6 C5 C9 O5 104.0(4) . . . . ?
C4 C5 C9 O6 162.9(3) . . . . ?
C6 C5 C9 O6 -73.7(3) . . . . ?
C13 N1 C10 N2 0.5(4) . . . . ?
C13 N1 C10 N3 -179.4(3) . . . . ?
C11 N2 C10 N1 0.1(5) . . . . ?
C11 N2 C10 N3 -180.0(3) . . . . ?
C10 N2 C11 C12 -1.4(5) . . . . ?
N2 C11 C12 C13 1.9(5) . . . . ?
C10 N1 C13 C12 0.2(5) . . . . ?
C11 C12 C13 N1 -1.3(5) . . . . ?
